data_7046013
loop_
_publ_author_name
'Saleem, Ayaan'
'Kobielska, Paulina A.'
'Harms, Klaus'
'Katsikogianni, Maria G.'
'Telford, Richard'
'Novitchi, Ghenadie'
'Nayak, Sanjit'

_publ_section_title
;
 Transition metal complexes of a versatile polyalkoxy oxazolidine-based
 ligand derived from in situ cyclization.
;
_journal_issue 17
_journal_name_full 'Dalton transactions (Cambridge, England : 2003)'
_journal_page_first 6156
_journal_page_last 6165
_journal_paper_doi 10.1039/c7dt04634k
_journal_volume 47
_journal_year 2018
_chemical_formula_moiety 'C28 H28 Co3 N16 O8'
_chemical_formula_sum 'C28 H28 Co3 N16 O8'
_chemical_formula_weight 893.45
_chemical_name_common cmpd_6
_space_group_crystal_system monoclinic
_space_group_IT_number 14
_space_group_name_Hall '-P 2ybc'
_space_group_name_H-M_alt 'P 1 21/c 1'
_symmetry_space_group_name_Hall '-P 2ybc'
_symmetry_space_group_name_H-M 'P 1 21/c 1'
_atom_sites_solution_hydrogens mixed
_atom_sites_solution_primary dual
_atom_sites_solution_secondary difmap
_audit_creation_method SHELXL-2018/1
_audit_update_record
;
2018-03-23 deposited with the CCDC.
2018-04-09 downloaded from the CCDC.
;
_cell_angle_alpha 90
_cell_angle_beta 97.4270(10)
_cell_angle_gamma 90
_cell_formula_units_Z 2
_cell_length_a 9.4740(4)
_cell_length_b 17.7982(6)
_cell_length_c 9.7057(4)
_cell_measurement_reflns_used 8108
_cell_measurement_temperature 100(2)
_cell_measurement_theta_max 26.3765
_cell_measurement_theta_min 2.2886
_cell_volume 1622.85(11)
_computing_cell_refinement 'SAINT V8.38A (Bruker AXS Inc., 2017)'
_computing_data_collection 'APEX3 (Bruker AXS Inc., 2015)'
_computing_data_reduction 'SAINT V8.38A (Bruker AXS Inc., 2017)'
_computing_molecular_graphics 'DIAMOND (Crystal Impact)'
_computing_publication_material 'PLATON (Spek, 2003)'
_computing_structure_refinement 'SHELXL-2018/1 (Sheldrick, 2018)'
_computing_structure_solution 'XT V2014/1 (Bruker AXS Inc., 2014)'
_diffrn_ambient_temperature 100(2)
_diffrn_detector_area_resol_mean 7.9
_diffrn_measured_fraction_theta_full 0.999
_diffrn_measured_fraction_theta_max 0.998
_diffrn_measurement_device_type 'Bruker D8 QUEST area detector'
_diffrn_measurement_method '\w and \f scans'
_diffrn_radiation_type MoK\a
_diffrn_radiation_wavelength 0.71073
_diffrn_reflns_av_R_equivalents 0.0482
_diffrn_reflns_av_unetI/netI 0.0299
_diffrn_reflns_Laue_measured_fraction_full 0.999
_diffrn_reflns_Laue_measured_fraction_max 0.998
_diffrn_reflns_limit_h_max 11
_diffrn_reflns_limit_h_min -11
_diffrn_reflns_limit_k_max 21
_diffrn_reflns_limit_k_min -22
_diffrn_reflns_limit_l_max 12
_diffrn_reflns_limit_l_min -12
_diffrn_reflns_number 21623
_diffrn_reflns_point_group_measured_fraction_full 0.999
_diffrn_reflns_point_group_measured_fraction_max 0.998
_diffrn_reflns_theta_full 25.242
_diffrn_reflns_theta_max 26.407
_diffrn_reflns_theta_min 2.406
_diffrn_source 'microfocus sealed X-ray tube'
_exptl_absorpt_coefficient_mu 1.595
_exptl_absorpt_correction_T_max 0.85
_exptl_absorpt_correction_T_min 0.79
_exptl_absorpt_correction_type multi-scan
_exptl_absorpt_process_details 'SADABS-2016/2 - Bruker AXS area detector scaling and absorption correction'
_exptl_crystal_density_diffrn 1.828
_exptl_crystal_density_method 'not measured'
_exptl_crystal_description nugget
_exptl_crystal_F_000 906
_exptl_crystal_size_max 0.16
_exptl_crystal_size_mid 0.12
_exptl_crystal_size_min 0.11
_refine_diff_density_max 0.569
_refine_diff_density_min -0.461
_refine_diff_density_rms 0.077
_refine_ls_extinction_method none
_refine_ls_goodness_of_fit_ref 1.024
_refine_ls_hydrogen_treatment mixed
_refine_ls_matrix_type full
_refine_ls_number_parameters 276
_refine_ls_number_reflns 3319
_refine_ls_number_restraints 58
_refine_ls_restrained_S_all 1.019
_refine_ls_R_factor_all 0.0466
_refine_ls_R_factor_gt 0.0335
_refine_ls_shift/su_max 0.000
_refine_ls_shift/su_mean 0.000
_refine_ls_structure_factor_coef Fsqd
_refine_ls_weighting_details 'w=1/[\s^2^(Fo^2^)+(0.0398P)^2^+2.1240P] where P=(Fo^2^+2Fc^2^)/3'
_refine_ls_weighting_scheme calc
_refine_ls_wR_factor_gt 0.0791
_refine_ls_wR_factor_ref 0.0851
_reflns_Friedel_coverage 0.000
_reflns_number_gt 2740
_reflns_number_total 3319
_reflns_threshold_expression 'I > 2\s(I)'
_cod_data_source_file c7dt04634k2.cif
_cod_data_source_block cmpd_6_0m
_cod_depositor_comments
;
The following automatic conversions were performed:

'_exptl_absorpt_correction_type' value 'Multi-Scan' changed to
'multi-scan' according to
/home/data/users/saulius/crontab/automatic-downloads/rss-feeds/RSC/lib/dictionaries/cif_core.dic
dictionary named 'cif_core.dic' version 2.4.2 from 2011-04-26.

Automatic conversion script
Id: cif_fix_values 4973 2017-02-22 13:04:09Z antanas 

 Adding full bibliography for 7046012--7046017.cif.
;
_cod_database_code 7046013
_shelx_shelxl_version_number 2018/1
_shelx_space_group_comment
; 
The symmetry employed for this shelxl refinement is uniquely defined 
by the following loop, which should always be used as a source of 
symmetry information in preference to the above space-group names. 
They are only intended as comments. 
;
_shelx_estimated_absorpt_t_min 0.780
_shelx_estimated_absorpt_t_max 0.850

loop_
_space_group_symop_operation_xyz
'x, y, z'
'-x, y+1/2, -z+1/2'
'-x, -y, -z'
'x, -y-1/2, z-1/2'

loop_
_atom_site_label
_atom_site_type_symbol
_atom_site_fract_x
_atom_site_fract_y
_atom_site_fract_z
_atom_site_U_iso_or_equiv
_atom_site_adp_type
_atom_site_occupancy
_atom_site_site_symmetry_order
_atom_site_calc_flag
_atom_site_refinement_flags_posn
_atom_site_refinement_flags_adp
_atom_site_refinement_flags_occupancy
_atom_site_disorder_assembly
_atom_site_disorder_group
Co1 Co 0.63301(4) 0.44962(2) 0.25559(4) 0.01704(11) Uani 1 1 d . . . . .
Co2 Co 0.500000 0.500000 0.500000 0.01905(14) Uani 1 2 d S . P . .
O1 O 0.81081(19) 0.45813(10) 0.37915(19) 0.0205(4) Uani 1 1 d . . . . .
O2 O 0.3670(2) 0.30109(11) 0.0575(2) 0.0306(5) Uani 1 1 d . . . . .
O3 O 0.54669(18) 0.40485(9) 0.40420(18) 0.0179(4) Uani 1 1 d . . . . .
O4 O 0.2948(2) 0.49064(12) 0.3924(2) 0.0273(5) Uani 1 1 d D . . . .
H4A H 0.236(3) 0.5027(18) 0.440(3) 0.033 Uiso 1 1 d D U . . .
N1 N 0.7068(2) 0.49577(13) 0.0976(2) 0.0224(5) Uani 1 1 d D U . . .
N2 N 0.5612(2) 0.54546(12) 0.3150(2) 0.0197(5) Uani 1 1 d . . . . .
N5 N 0.6251(3) 0.60224(13) 0.2954(2) 0.0237(5) Uani 1 1 d . . . . .
N6 N 0.6809(3) 0.65704(15) 0.2739(3) 0.0420(7) Uani 1 1 d . . . . .
N7 N 0.6976(2) 0.35621(12) 0.2121(2) 0.0198(5) Uani 1 1 d . . . . .
N8 N 0.4593(2) 0.41848(13) 0.1372(2) 0.0207(5) Uani 1 1 d . . . . .
H8A H 0.425(3) 0.4534(17) 0.084(3) 0.027(8) Uiso 1 1 d . . . . .
C1 C 0.6213(3) 0.31082(15) 0.1264(3) 0.0238(6) Uani 1 1 d . . . . .
C2 C 0.6702(3) 0.23653(17) 0.1096(3) 0.0326(7) Uani 1 1 d . . . . .
H2 H 0.616996 0.202690 0.047388 0.039 Uiso 1 1 calc R U . . .
C3 C 0.7955(3) 0.21456(17) 0.1847(3) 0.0325(7) Uani 1 1 d . . . . .
H3 H 0.828424 0.164706 0.174344 0.039 Uiso 1 1 calc R U . . .
C4 C 0.8783(3) 0.26416(16) 0.2780(3) 0.0271(6) Uani 1 1 d . . . . .
C5 C 1.0082(3) 0.24908(17) 0.3636(3) 0.0318(7) Uani 1 1 d . . . . .
H5 H 1.053433 0.201634 0.359760 0.038 Uiso 1 1 calc R U . . .
C6 C 1.0672(3) 0.30376(18) 0.4515(3) 0.0310(7) Uani 1 1 d . . . . .
H6 H 1.154426 0.292813 0.507829 0.037 Uiso 1 1 calc R U . . .
C7 C 1.0066(3) 0.37569(16) 0.4638(3) 0.0242(6) Uani 1 1 d . . . . .
H7 H 1.051015 0.411317 0.528302 0.029 Uiso 1 1 calc R U . . .
C8 C 0.8817(3) 0.39310(15) 0.3803(3) 0.0195(5) Uani 1 1 d . . . . .
C9 C 0.8212(3) 0.33623(15) 0.2886(3) 0.0206(6) Uani 1 1 d . . . . .
C10 C 0.4862(3) 0.34873(15) 0.0569(3) 0.0244(6) Uani 1 1 d . . . . .
H10 H 0.498008 0.362439 -0.040849 0.029 Uiso 1 1 calc R U . . .
C11 C 0.3465(3) 0.39483(15) 0.2254(3) 0.0221(6) Uani 1 1 d . . . . .
C12 C 0.2651(3) 0.33668(16) 0.1311(3) 0.0268(6) Uani 1 1 d . . . . .
H12A H 0.219348 0.299444 0.186866 0.032 Uiso 1 1 calc R U . . .
H12B H 0.190368 0.361268 0.065625 0.032 Uiso 1 1 calc R U . . .
C13 C 0.4289(3) 0.35861(15) 0.3543(3) 0.0220(6) Uani 1 1 d . . . . .
H13A H 0.365810 0.352616 0.427297 0.026 Uiso 1 1 calc R U . . .
H13B H 0.462940 0.308223 0.330636 0.026 Uiso 1 1 calc R U . . .
C14 C 0.2498(3) 0.45969(16) 0.2592(3) 0.0246(6) Uani 1 1 d . . . . .
H14A H 0.250516 0.499452 0.187954 0.029 Uiso 1 1 calc R U . . .
H14B H 0.150924 0.441110 0.255900 0.029 Uiso 1 1 calc R U . . .
N3A N 0.8286(3) 0.51971(15) 0.1208(3) 0.0251(7) Uani 0.899(5) 1 d D U P A 1
N4A N 0.9424(3) 0.54363(18) 0.1354(4) 0.0421(9) Uani 0.899(5) 1 d D U P A 1
N3B N 0.815(2) 0.4621(14) 0.072(3) 0.032(5) Uani 0.101(5) 1 d D U P A 2
N4B N 0.919(3) 0.4359(18) 0.044(4) 0.058(8) Uani 0.101(5) 1 d D U P A 2

loop_
_atom_site_aniso_label
_atom_site_aniso_U_11
_atom_site_aniso_U_22
_atom_site_aniso_U_33
_atom_site_aniso_U_23
_atom_site_aniso_U_13
_atom_site_aniso_U_12
Co1 0.01806(19) 0.01532(19) 0.01617(19) 0.00132(13) -0.00380(13) -0.00072(13)
Co2 0.0237(3) 0.0152(2) 0.0168(3) 0.00082(19) -0.0029(2) 0.0001(2)
O1 0.0185(9) 0.0195(10) 0.0214(10) 0.0011(7) -0.0048(7) -0.0012(7)
O2 0.0298(11) 0.0307(11) 0.0300(11) -0.0075(9) -0.0015(9) -0.0089(9)
O3 0.0208(9) 0.0152(9) 0.0162(9) 0.0015(7) -0.0030(7) -0.0031(7)
O4 0.0230(11) 0.0368(12) 0.0211(11) -0.0073(9) -0.0008(8) 0.0051(9)
N1 0.0212(11) 0.0263(12) 0.0189(12) 0.0063(9) -0.0003(9) -0.0007(9)
N2 0.0254(12) 0.0132(11) 0.0195(12) 0.0013(9) -0.0005(9) 0.0004(9)
N5 0.0347(13) 0.0194(12) 0.0150(11) -0.0011(9) -0.0044(10) -0.0025(11)
N6 0.073(2) 0.0250(14) 0.0277(15) -0.0041(11) 0.0060(14) -0.0187(14)
N7 0.0226(11) 0.0182(11) 0.0175(11) 0.0018(9) -0.0014(9) -0.0003(9)
N8 0.0208(11) 0.0189(11) 0.0210(12) 0.0037(10) -0.0021(9) -0.0015(9)
C1 0.0292(15) 0.0239(14) 0.0172(13) -0.0030(11) -0.0008(11) -0.0010(12)
C2 0.0400(18) 0.0308(16) 0.0259(16) -0.0111(13) -0.0005(13) 0.0003(14)
C3 0.0417(18) 0.0255(15) 0.0306(17) -0.0059(13) 0.0056(14) 0.0097(13)
C4 0.0315(16) 0.0255(15) 0.0246(15) -0.0003(12) 0.0051(12) 0.0068(12)
C5 0.0302(16) 0.0307(16) 0.0346(17) 0.0047(13) 0.0048(13) 0.0145(13)
C6 0.0225(15) 0.0377(17) 0.0315(17) 0.0091(14) -0.0012(12) 0.0038(13)
C7 0.0193(13) 0.0280(15) 0.0240(15) 0.0052(11) -0.0016(11) -0.0021(11)
C8 0.0195(13) 0.0216(13) 0.0171(13) 0.0050(10) 0.0019(10) -0.0010(11)
C9 0.0202(13) 0.0239(14) 0.0173(13) 0.0031(11) 0.0008(11) 0.0024(11)
C10 0.0271(14) 0.0245(14) 0.0194(14) -0.0043(11) -0.0054(11) -0.0059(11)
C11 0.0191(13) 0.0226(14) 0.0233(14) 0.0028(11) -0.0023(11) -0.0037(11)
C12 0.0253(15) 0.0255(15) 0.0266(15) 0.0014(12) -0.0076(12) -0.0038(12)
C13 0.0241(14) 0.0199(13) 0.0204(14) 0.0035(11) -0.0037(11) -0.0048(11)
C14 0.0192(13) 0.0307(16) 0.0221(14) 0.0015(12) -0.0038(11) -0.0012(11)
N3A 0.0234(13) 0.0264(15) 0.0248(15) 0.0105(11) 0.0005(11) 0.0012(11)
N4A 0.0232(15) 0.051(2) 0.051(2) 0.0190(16) -0.0010(14) -0.0033(14)
N3B 0.028(6) 0.036(8) 0.032(8) 0.005(6) 0.001(5) 0.005(5)
N4B 0.045(9) 0.067(14) 0.064(14) 0.015(11) 0.017(9) 0.025(9)

loop_
_atom_type_symbol
_atom_type_description
_atom_type_scat_dispersion_real
_atom_type_scat_dispersion_imag
_atom_type_scat_source
C C 0.0033 0.0016 'International Tables Vol C Tables 4.2.6.8 and 6.1.1.4'
H H 0.0000 0.0000 'International Tables Vol C Tables 4.2.6.8 and 6.1.1.4'
Co Co 0.3494 0.9721 'International Tables Vol C Tables 4.2.6.8 and 6.1.1.4'
N N 0.0061 0.0033 'International Tables Vol C Tables 4.2.6.8 and 6.1.1.4'
O O 0.0106 0.0060 'International Tables Vol C Tables 4.2.6.8 and 6.1.1.4'

loop_
_geom_angle_atom_site_label_1
_geom_angle_atom_site_label_2
_geom_angle_atom_site_label_3
_geom_angle
_geom_angle_site_symmetry_1
_geom_angle_site_symmetry_3
N7 Co1 O3 89.07(9) . .
N7 Co1 O1 85.66(9) . .
O3 Co1 O1 89.32(8) . .
N7 Co1 N1 92.11(10) . .
O3 Co1 N1 175.88(8) . .
O1 Co1 N1 94.71(9) . .
N7 Co1 N2 175.63(9) . .
O3 Co1 N2 86.67(8) . .
O1 Co1 N2 93.26(8) . .
N1 Co1 N2 92.21(10) . .
N7 Co1 N8 83.64(10) . .
O3 Co1 N8 85.18(9) . .
O1 Co1 N8 168.05(9) . .
N1 Co1 N8 91.02(10) . .
N2 Co1 N8 97.00(9) . .
N7 Co1 Co2 130.18(7) . .
O3 Co1 Co2 42.13(5) . .
O1 Co1 Co2 84.65(6) . .
N1 Co1 Co2 137.33(7) . .
N2 Co1 Co2 45.45(7) . .
N8 Co1 Co2 98.20(7) . .
O3 Co2 O3 180.0 . 3_666
O3 Co2 O4 87.01(7) . .
O3 Co2 O4 92.99(7) 3_666 .
O3 Co2 O4 92.99(7) . 3_666
O3 Co2 O4 87.01(7) 3_666 3_666
O4 Co2 O4 180.0 . 3_666
O3 Co2 N2 99.85(7) . 3_666
O3 Co2 N2 80.15(7) 3_666 3_666
O4 Co2 N2 93.10(8) . 3_666
O4 Co2 N2 86.90(8) 3_666 3_666
O3 Co2 N2 80.15(7) . .
O3 Co2 N2 99.85(7) 3_666 .
O4 Co2 N2 86.90(8) . .
O4 Co2 N2 93.10(8) 3_666 .
N2 Co2 N2 180.0 3_666 .
O3 Co2 Co1 140.10(5) . 3_666
O3 Co2 Co1 39.91(5) 3_666 3_666
O4 Co2 Co1 87.69(6) . 3_666
O4 Co2 Co1 92.31(6) 3_666 3_666
N2 Co2 Co1 41.06(6) 3_666 3_666
N2 Co2 Co1 138.94(6) . 3_666
O3 Co2 Co1 39.90(5) . .
O3 Co2 Co1 140.09(5) 3_666 .
O4 Co2 Co1 92.31(6) . .
O4 Co2 Co1 87.69(6) 3_666 .
N2 Co2 Co1 138.94(6) 3_666 .
N2 Co2 Co1 41.06(6) . .
Co1 Co2 Co1 180.0 3_666 .
C8 O1 Co1 109.38(15) . .
C10 O2 C12 109.3(2) . .
C13 O3 Co1 112.11(15) . .
C13 O3 Co2 115.85(16) . .
Co1 O3 Co2 97.96(7) . .
C14 O4 Co2 129.50(17) . .
C14 O4 H4A 119(3) . .
Co2 O4 H4A 111(3) . .
N3A N1 Co1 115.39(19) . .
N3B N1 Co1 110.2(12) . .
N5 N2 Co1 118.97(19) . .
N5 N2 Co2 130.73(18) . .
Co1 N2 Co2 93.49(9) . .
N6 N5 N2 177.3(3) . .
C1 N7 C9 123.8(2) . .
C1 N7 Co1 122.07(19) . .
C9 N7 Co1 113.73(18) . .
C10 N8 C11 104.1(2) . .
C10 N8 Co1 110.51(16) . .
C11 N8 Co1 110.37(16) . .
C10 N8 H8A 112(2) . .
C11 N8 H8A 108(2) . .
Co1 N8 H8A 112(2) . .
N7 C1 C2 119.1(3) . .
N7 C1 C10 111.8(2) . .
C2 C1 C10 129.1(2) . .
C3 C2 C1 118.7(3) . .
C3 C2 H2 120.7 . .
C1 C2 H2 120.7 . .
C2 C3 C4 122.0(3) . .
C2 C3 H3 119.0 . .
C4 C3 H3 119.0 . .
C9 C4 C5 116.4(3) . .
C9 C4 C3 115.3(3) . .
C5 C4 C3 128.3(3) . .
C6 C5 C4 119.0(3) . .
C6 C5 H5 120.5 . .
C4 C5 H5 120.5 . .
C5 C6 C7 124.0(3) . .
C5 C6 H6 118.0 . .
C7 C6 H6 118.0 . .
C8 C7 C6 118.7(3) . .
C8 C7 H7 120.7 . .
C6 C7 H7 120.7 . .
O1 C8 C7 126.2(2) . .
O1 C8 C9 116.8(2) . .
C7 C8 C9 117.0(2) . .
N7 C9 C4 121.1(2) . .
N7 C9 C8 114.1(2) . .
C4 C9 C8 124.8(2) . .
O2 C10 N8 107.7(2) . .
O2 C10 C1 111.0(2) . .
N8 C10 C1 109.0(2) . .
O2 C10 H10 109.7 . .
N8 C10 H10 109.7 . .
C1 C10 H10 109.7 . .
N8 C11 C12 100.9(2) . .
N8 C11 C13 104.9(2) . .
C12 C11 C13 111.7(2) . .
N8 C11 C14 113.3(2) . .
C12 C11 C14 111.7(2) . .
C13 C11 C14 113.5(2) . .
O2 C12 C11 106.3(2) . .
O2 C12 H12A 110.5 . .
C11 C12 H12A 110.5 . .
O2 C12 H12B 110.5 . .
C11 C12 H12B 110.5 . .
H12A C12 H12B 108.7 . .
O3 C13 C11 109.3(2) . .
O3 C13 H13A 109.8 . .
C11 C13 H13A 109.8 . .
O3 C13 H13B 109.8 . .
C11 C13 H13B 109.8 . .
H13A C13 H13B 108.3 . .
O4 C14 C11 111.7(2) . .
O4 C14 H14A 109.3 . .
C11 C14 H14A 109.3 . .
O4 C14 H14B 109.3 . .
C11 C14 H14B 109.3 . .
H14A C14 H14B 107.9 . .
N4A N3A N1 176.4(3) . .
N4B N3B N1 175(3) . .

loop_
_geom_bond_atom_site_label_1
_geom_bond_atom_site_label_2
_geom_bond_distance
_geom_bond_site_symmetry_2
Co1 N7 1.839(2) .
Co1 O3 1.9207(18) .
Co1 O1 1.9434(17) .
Co1 N1 1.947(2) .
Co1 N2 1.951(2) .
Co1 N8 1.961(2) .
Co1 Co2 2.9652(4) .
Co2 O3 2.0086(17) .
Co2 O3 2.0086(17) 3_666
Co2 O4 2.0913(19) .
Co2 O4 2.0913(19) 3_666
Co2 N2 2.117(2) 3_666
Co2 N2 2.117(2) .
O1 C8 1.337(3) .
O2 C10 1.413(3) .
O2 C12 1.422(4) .
O3 C13 1.420(3) .
O4 C14 1.419(3) .
O4 H4A 0.800(18) .
N1 N3A 1.223(3) .
N1 N3B 1.244(14) .
N2 N5 1.206(3) .
N5 N6 1.142(3) .
N7 C1 1.309(3) .
N7 C9 1.351(3) .
N8 C10 1.505(4) .
N8 C11 1.512(4) .
N8 H8A 0.85(3) .
C1 C2 1.417(4) .
C1 C10 1.524(4) .
C2 C3 1.368(4) .
C2 H2 0.9500 .
C3 C4 1.425(4) .
C3 H3 0.9500 .
C4 C9 1.401(4) .
C4 C5 1.418(4) .
C5 C6 1.366(4) .
C5 H5 0.9500 .
C6 C7 1.415(4) .
C6 H6 0.9500 .
C7 C8 1.381(4) .
C7 H7 0.9500 .
C8 C9 1.419(4) .
C10 H10 1.0000 .
C11 C12 1.524(4) .
C11 C13 1.529(4) .
C11 C14 1.535(4) .
C12 H12A 0.9900 .
C12 H12B 0.9900 .
C13 H13A 0.9900 .
C13 H13B 0.9900 .
C14 H14A 0.9900 .
C14 H14B 0.9900 .
N3A N4A 1.151(4) .
N3B N4B 1.148(16) .

loop_
_geom_hbond_atom_site_label_D
_geom_hbond_atom_site_label_H
_geom_hbond_atom_site_label_A
_geom_hbond_distance_DH
_geom_hbond_distance_HA
_geom_hbond_distance_DA
_geom_hbond_angle_DHA
_geom_hbond_site_symmetry_A
_geom_hbond_publ_flag
O4 H4A O1 0.800(18) 1.99(2) 2.706(3) 149(3) 3_666 yes
N8 H8A N1 0.85(3) 2.22(3) 3.012(3) 156(3) 3_665 yes

loop_
_geom_torsion_atom_site_label_1
_geom_torsion_atom_site_label_2
_geom_torsion_atom_site_label_3
_geom_torsion_atom_site_label_4
_geom_torsion
O3 Co1 N7 C1 88.4(2)
O1 Co1 N7 C1 177.8(2)
N1 Co1 N7 C1 -87.7(2)
N8 Co1 N7 C1 3.1(2)
Co2 Co1 N7 C1 98.5(2)
O3 Co1 N7 C9 -84.19(19)
O1 Co1 N7 C9 5.19(19)
N1 Co1 N7 C9 99.76(19)
N8 Co1 N7 C9 -169.4(2)
Co2 Co1 N7 C9 -74.1(2)
C9 N7 C1 C2 -1.0(4)
Co1 N7 C1 C2 -172.9(2)
C9 N7 C1 C10 178.9(2)
Co1 N7 C1 C10 7.1(3)
N7 C1 C2 C3 0.5(5)
C10 C1 C2 C3 -179.4(3)
C1 C2 C3 C4 -0.5(5)
C2 C3 C4 C9 0.9(5)
C2 C3 C4 C5 179.0(3)
C9 C4 C5 C6 1.4(4)
C3 C4 C5 C6 -176.7(3)
C4 C5 C6 C7 0.2(5)
C5 C6 C7 C8 -1.5(5)
Co1 O1 C8 C7 -174.6(2)
Co1 O1 C8 C9 4.3(3)
C6 C7 C8 O1 179.9(3)
C6 C7 C8 C9 1.1(4)
C1 N7 C9 C4 1.5(4)
Co1 N7 C9 C4 174.0(2)
C1 N7 C9 C8 -176.6(2)
Co1 N7 C9 C8 -4.1(3)
C5 C4 C9 N7 -179.7(3)
C3 C4 C9 N7 -1.4(4)
C5 C4 C9 C8 -1.8(4)
C3 C4 C9 C8 176.5(3)
O1 C8 C9 N7 -0.3(4)
C7 C8 C9 N7 178.6(2)
O1 C8 C9 C4 -178.4(3)
C7 C8 C9 C4 0.6(4)
C12 O2 C10 N8 0.9(3)
C12 O2 C10 C1 120.1(2)
C11 N8 C10 O2 20.3(3)
Co1 N8 C10 O2 138.82(17)
C11 N8 C10 C1 -100.1(2)
Co1 N8 C10 C1 18.3(3)
N7 C1 C10 O2 -134.8(2)
C2 C1 C10 O2 45.1(4)
N7 C1 C10 N8 -16.4(3)
C2 C1 C10 N8 163.5(3)
C10 N8 C11 C12 -31.7(2)
Co1 N8 C11 C12 -150.26(17)
C10 N8 C11 C13 84.5(2)
Co1 N8 C11 C13 -34.1(2)
C10 N8 C11 C14 -151.2(2)
Co1 N8 C11 C14 90.2(2)
C10 O2 C12 C11 -21.9(3)
N8 C11 C12 O2 33.2(3)
C13 C11 C12 O2 -77.8(3)
C14 C11 C12 O2 153.9(2)
Co1 O3 C13 C11 -37.7(2)
Co2 O3 C13 C11 73.6(2)
N8 C11 C13 O3 45.9(3)
C12 C11 C13 O3 154.4(2)
C14 C11 C13 O3 -78.3(3)
Co2 O4 C14 C11 31.7(3)
N8 C11 C14 O4 -97.4(3)
C12 C11 C14 O4 149.4(2)
C13 C11 C14 O4 22.1(3)
